data_4113091
loop_
_publ_author_name
'Suzanne C. Bart'
'Emil Lobkovsky'
'Paul J. Chirik'

_publ_section_title
;
 Preparation and Molecular and Electronic Structures of Iron(0) Dinitrogen
 and Silane Complexes and Their Application to Catalytic Hydrogenation and
 Hydrosilation
;
_journal_name_full 'Journal of the American Chemical Society'
_journal_page_first 13794
_journal_page_last 13807
_journal_paper_doi 10.1021/ja046753t
_journal_volume 126
_journal_year 2004
_chemical_formula_sum 'C103 H137 Cl17 N9 Sc3'
_chemical_formula_weight 746.25
_chemical_name_systematic
; 
 ? 
;
_space_group_IT_number 14
_symmetry_cell_setting monoclinic
_symmetry_space_group_name_Hall '-P 2yn'
_symmetry_space_group_name_H-M 'P 1 21/n 1'
_atom_sites_solution_hydrogens geom
_atom_sites_solution_primary direct
_atom_sites_solution_secondary difmap
_audit_creation_method SHELXL-97
_cell_angle_alpha 90.00
_cell_angle_beta 95.918(4)
_cell_angle_gamma 90.00
_cell_formula_units_Z 12
_cell_length_a 18.3719(18)
_cell_length_b 16.5295(14)
_cell_length_c 37.716(4)
_cell_measurement_temperature 173(2)
_cell_volume 11392.5(19)
_computing_cell_refinement SAINT+
_computing_data_collection SMART
_computing_data_reduction SAINT+
_computing_molecular_graphics SHELXTL
_computing_publication_material SHELXTL
_computing_structure_refinement 'SHELXL-97 (Sheldrick, 1997)'
_computing_structure_solution 'SHELXS-97 (Sheldrick, 1990)'
_diffrn_ambient_temperature 173(2)
_diffrn_measured_fraction_theta_full 0.997
_diffrn_measured_fraction_theta_max 0.997
_diffrn_measurement_device_type 'Bruker 1K CCD'
_diffrn_measurement_method '0.3 deg. omega scans'
_diffrn_radiation_monochromator graphite
_diffrn_radiation_source 'fine-focus sealed tube'
_diffrn_radiation_type MoK\a
_diffrn_radiation_wavelength 0.71073
_diffrn_reflns_av_R_equivalents 0.1248
_diffrn_reflns_av_sigmaI/netI 0.1455
_diffrn_reflns_limit_h_max 18
_diffrn_reflns_limit_h_min -18
_diffrn_reflns_limit_k_max 16
_diffrn_reflns_limit_k_min -14
_diffrn_reflns_limit_l_max 37
_diffrn_reflns_limit_l_min -37
_diffrn_reflns_number 39409
_diffrn_reflns_theta_full 20.81
_diffrn_reflns_theta_max 20.81
_diffrn_reflns_theta_min 1.09
_exptl_absorpt_coefficient_mu 0.620
_exptl_absorpt_correction_T_max 0.9697
_exptl_absorpt_correction_T_min 0.612828
_exptl_absorpt_correction_type SADABS
_exptl_crystal_colour colorless
_exptl_crystal_density_diffrn 1.305
_exptl_crystal_description rod
_exptl_crystal_F_000 4680
_exptl_crystal_size_max 0.25
_exptl_crystal_size_mid 0.10
_exptl_crystal_size_min 0.05
_refine_diff_density_max 0.569
_refine_diff_density_min -0.636
_refine_diff_density_rms 0.076
_refine_ls_extinction_method none
_refine_ls_goodness_of_fit_ref 0.991
_refine_ls_hydrogen_treatment riding
_refine_ls_matrix_type full
_refine_ls_number_parameters 1189
_refine_ls_number_reflns 11916
_refine_ls_number_restraints 0
_refine_ls_restrained_S_all 0.991
_refine_ls_R_factor_all 0.1388
_refine_ls_R_factor_gt 0.0683
_refine_ls_shift/su_max 0.410
_refine_ls_shift/su_mean 0.013
_refine_ls_structure_factor_coef Fsqd
_refine_ls_weighting_details 'calc w=1/[\s^2^(Fo^2^)+(0.0812P)^2^+0.0000P] where P=(Fo^2^+2Fc^2^)/3'
_refine_ls_weighting_scheme calc
_refine_ls_wR_factor_gt 0.1448
_refine_ls_wR_factor_ref 0.1721
_reflns_number_gt 6861
_reflns_number_total 11916
_reflns_threshold_expression >2sigma(I)
_cod_data_source_file ja046753tsi20040602_105745.cif
_cod_data_source_block jmei1
_cod_original_cell_volume 11392.6(19)
_cod_original_formula_sum '3(C33 H43 Cl3 N3 Sc) 4(C H2 Cl2)'
_cod_database_code 4113091

loop_
_symmetry_equiv_pos_as_xyz
'x, y, z'
'-x+1/2, y+1/2, -z+1/2'
'-x, -y, -z'
'x-1/2, -y-1/2, z-1/2'

loop_
_atom_site_label
_atom_site_type_symbol
_atom_site_fract_x
_atom_site_fract_y
_atom_site_fract_z
_atom_site_U_iso_or_equiv
_atom_site_adp_type
_atom_site_occupancy
_atom_site_symmetry_multiplicity
_atom_site_calc_flag
_atom_site_refinement_flags
_atom_site_disorder_assembly
_atom_site_disorder_group
Sc1A Sc 0.82202(8) 0.25697(9) 0.10894(4) 0.0175(4) Uani 1 1 d . . .
Cl1A Cl 0.93080(13) 0.19133(14) 0.13372(7) 0.0459(7) Uani 1 1 d . . .
Cl2A Cl 0.87507(12) 0.38793(13) 0.10900(6) 0.0338(6) Uani 1 1 d . . .
Cl3A Cl 0.74324(13) 0.13685(13) 0.10459(6) 0.0379(7) Uani 1 1 d . . .
N1A N 0.8317(4) 0.2487(4) 0.04834(17) 0.0212(18) Uani 1 1 d . . .
N2A N 0.7217(3) 0.3094(4) 0.07956(17) 0.0178(17) Uani 1 1 d . . .
N3A N 0.7486(4) 0.3128(4) 0.14988(17) 0.0169(16) Uani 1 1 d . . .
C1A C 0.7706(5) 0.2715(6) -0.0131(2) 0.044(3) Uani 1 1 d . . .
H1AA H 0.8161 0.2501 -0.0208 0.066 Uiso 1 1 calc R . .
H1AB H 0.7623 0.3264 -0.0224 0.066 Uiso 1 1 calc R . .
H1AC H 0.7296 0.2367 -0.0221 0.066 Uiso 1 1 calc R . .
C2A C 0.7763(5) 0.2735(5) 0.0269(2) 0.030(2) Uani 1 1 d . . .
C3A C 0.7123(5) 0.3061(5) 0.0442(2) 0.024(2) Uani 1 1 d . . .
C4A C 0.6483(5) 0.3307(5) 0.0257(2) 0.037(3) Uani 1 1 d . . .
H4AA H 0.6427 0.3286 0.0004 0.044 Uiso 1 1 calc R . .
C5A C 0.5919(5) 0.3584(5) 0.0439(2) 0.035(2) Uani 1 1 d . . .
H5AA H 0.5470 0.3752 0.0313 0.042 Uiso 1 1 calc R . .
C6A C 0.6017(5) 0.3614(5) 0.0804(2) 0.032(2) Uani 1 1 d . . .
H6AA H 0.5636 0.3809 0.0933 0.038 Uiso 1 1 calc R . .
C7A C 0.6675(4) 0.3358(4) 0.0984(2) 0.017(2) Uani 1 1 d . . .
C8A C 0.6848(5) 0.3371(5) 0.1369(2) 0.019(2) Uani 1 1 d . . .
C9A C 0.6259(4) 0.3670(5) 0.1584(2) 0.035(3) Uani 1 1 d . . .
H9AA H 0.6434 0.3644 0.1838 0.052 Uiso 1 1 calc R . .
H9AB H 0.5823 0.3329 0.1536 0.052 Uiso 1 1 calc R . .
H9AC H 0.6137 0.4230 0.1517 0.052 Uiso 1 1 calc R . .
C10A C 0.8961(5) 0.2178(5) 0.03365(19) 0.022(2) Uani 1 1 d . . .
C11A C 0.9497(5) 0.2721(5) 0.0244(2) 0.037(3) Uani 1 1 d . . .
C12A C 1.0129(5) 0.2391(6) 0.0125(2) 0.045(3) Uani 1 1 d . . .
H12A H 1.0495 0.2745 0.0055 0.054 Uiso 1 1 calc R . .
C13A C 1.0236(5) 0.1578(6) 0.0107(3) 0.043(3) Uani 1 1 d . . .
H13A H 1.0686 0.1371 0.0041 0.052 Uiso 1 1 calc R . .
C14A C 0.9698(5) 0.1064(6) 0.0184(2) 0.039(3) Uani 1 1 d . . .
H14A H 0.9776 0.0498 0.0162 0.046 Uiso 1 1 calc R . .
C15A C 0.9032(5) 0.1332(5) 0.0294(2) 0.033(2) Uani 1 1 d . . .
C16A C 0.8437(5) 0.0747(5) 0.0351(2) 0.036(3) Uani 1 1 d . . .
H16A H 0.8022 0.1057 0.0436 0.043 Uiso 1 1 calc R . .
C17A C 0.8162(5) 0.0341(6) -0.0002(3) 0.063(3) Uani 1 1 d . . .
H17A H 0.8011 0.0757 -0.0180 0.095 Uiso 1 1 calc R . .
H17B H 0.7742 -0.0006 0.0033 0.095 Uiso 1 1 calc R . .
H17C H 0.8554 0.0013 -0.0086 0.095 Uiso 1 1 calc R . .
C18A C 0.8675(5) 0.0105(5) 0.0626(3) 0.046(3) Uani 1 1 d . . .
H18A H 0.8845 0.0366 0.0853 0.069 Uiso 1 1 calc R . .
H18B H 0.9074 -0.0215 0.0544 0.069 Uiso 1 1 calc R . .
H18C H 0.8260 -0.0249 0.0659 0.069 Uiso 1 1 calc R . .
C19A C 0.9426(6) 0.3626(6) 0.0268(3) 0.054(3) Uani 1 1 d . . .
H19A H 0.8968 0.3750 0.0379 0.065 Uiso 1 1 calc R . .
C20A C 0.9347(7) 0.3982(6) -0.0112(3) 0.102(5) Uani 1 1 d . . .
H20A H 0.8921 0.3739 -0.0251 0.153 Uiso 1 1 calc R . .
H20B H 0.9789 0.3863 -0.0228 0.153 Uiso 1 1 calc R . .
H20C H 0.9280 0.4569 -0.0100 0.153 Uiso 1 1 calc R . .
C21A C 1.0080(6) 0.3991(6) 0.0508(3) 0.071(4) Uani 1 1 d . . .
H21A H 1.0102 0.3748 0.0746 0.106 Uiso 1 1 calc R . .
H21B H 1.0014 0.4578 0.0527 0.106 Uiso 1 1 calc R . .
H21C H 1.0536 0.3879 0.0404 0.106 Uiso 1 1 calc R . .
C22A C 0.7727(4) 0.3231(5) 0.1877(2) 0.021(2) Uani 1 1 d . . .
C23A C 0.7795(5) 0.2542(5) 0.2101(2) 0.029(2) Uani 1 1 d . . .
C24A C 0.8052(5) 0.2664(6) 0.2456(2) 0.031(2) Uani 1 1 d . . .
H24A H 0.8099 0.2213 0.2613 0.037 Uiso 1 1 calc R . .
C25 C 0.8237(5) 0.3404(6) 0.2584(2) 0.034(3) Uani 1 1 d . . .
H25A H 0.8415 0.3468 0.2828 0.041 Uiso 1 1 calc R . .
C26A C 0.8171(5) 0.4063(6) 0.2366(2) 0.034(2) Uani 1 1 d . . .
H26A H 0.8307 0.4579 0.2462 0.041 Uiso 1 1 calc R . .
C27A C 0.7912(4) 0.4006(5) 0.2007(2) 0.025(2) Uani 1 1 d . . .
C28A C 0.7843(4) 0.4782(5) 0.1787(2) 0.023(2) Uani 1 1 d . . .
H28A H 0.7674 0.4633 0.1535 0.028 Uiso 1 1 calc R . .
C29A C 0.7263(5) 0.5338(5) 0.1926(2) 0.040(3) Uani 1 1 d . . .
H29A H 0.6798 0.5046 0.1921 0.060 Uiso 1 1 calc R . .
H29B H 0.7198 0.5818 0.1774 0.060 Uiso 1 1 calc R . .
H29C H 0.7425 0.5502 0.2171 0.060 Uiso 1 1 calc R . .
C30A C 0.8558(5) 0.5232(5) 0.1789(2) 0.037(3) Uani 1 1 d . . .
H30A H 0.8925 0.4878 0.1699 0.056 Uiso 1 1 calc R . .
H30B H 0.8725 0.5400 0.2033 0.056 Uiso 1 1 calc R . .
H30C H 0.8487 0.5711 0.1637 0.056 Uiso 1 1 calc R . .
C31A C 0.7531(6) 0.1721(5) 0.1968(2) 0.045(3) Uani 1 1 d . . .
H31A H 0.7453 0.1748 0.1702 0.054 Uiso 1 1 calc R . .
C32A C 0.8123(5) 0.1078(5) 0.2068(2) 0.052(3) Uani 1 1 d . . .
H32A H 0.8584 0.1248 0.1980 0.078 Uiso 1 1 calc R . .
H32B H 0.7968 0.0559 0.1959 0.078 Uiso 1 1 calc R . .
H32C H 0.8195 0.1019 0.2328 0.078 Uiso 1 1 calc R . .
C33A C 0.6786(6) 0.1500(6) 0.2103(3) 0.080(4) Uani 1 1 d . . .
H33A H 0.6431 0.1932 0.2038 0.120 Uiso 1 1 calc R . .
H33B H 0.6850 0.1439 0.2363 0.120 Uiso 1 1 calc R . .
H33C H 0.6606 0.0991 0.1994 0.120 Uiso 1 1 calc R . .
Sc1B Sc 0.22234(8) 0.91157(9) 0.21357(4) 0.0160(4) Uani 1 1 d . . .
Cl1B Cl 0.25716(13) 0.77874(12) 0.19747(6) 0.0347(6) Uani 1 1 d . . .
Cl2B Cl 0.26475(11) 0.96689(12) 0.15843(5) 0.0249(6) Uani 1 1 d . . .
Cl3B Cl 0.18342(11) 0.87197(12) 0.26948(5) 0.0238(5) Uani 1 1 d . . .
N1B N 0.3094(3) 0.9879(4) 0.24782(16) 0.0157(16) Uani 1 1 d . . .
N2B N 0.1836(3) 1.0392(4) 0.21663(16) 0.0125(16) Uani 1 1 d . . .
N3B N 0.1002(3) 0.9195(4) 0.19112(15) 0.0135(16) Uani 1 1 d . . .
C1B C 0.3575(4) 1.1249(5) 0.2612(2) 0.028(2) Uani 1 1 d . . .
H1BA H 0.3999 1.0962 0.2731 0.042 Uiso 1 1 calc R . .
H1BB H 0.3360 1.1596 0.2784 0.042 Uiso 1 1 calc R . .
H1BC H 0.3732 1.1582 0.2418 0.042 Uiso 1 1 calc R . .
C2B C 0.3019(4) 1.0648(5) 0.2461(2) 0.017(2) Uani 1 1 d . . .
C3B C 0.2325(4) 1.0966(5) 0.2275(2) 0.016(2) Uani 1 1 d . . .
C4B C 0.2163(5) 1.1772(5) 0.2227(2) 0.024(2) Uani 1 1 d . . .
H4BA H 0.2511 1.2174 0.2308 0.028 Uiso 1 1 calc R . .
C5B C 0.1491(5) 1.1991(5) 0.2061(2) 0.024(2) Uani 1 1 d . . .
H5BA H 0.1377 1.2547 0.2024 0.029 Uiso 1 1 calc R . .
C6B C 0.0981(5) 1.1411(5) 0.1949(2) 0.023(2) Uani 1 1 d . . .
H6BA H 0.0508 1.1556 0.1842 0.028 Uiso 1 1 calc R . .
C7B C 0.1184(4) 1.0598(5) 0.1997(2) 0.018(2) Uani 1 1 d . . .
C8B C 0.0698(4) 0.9903(5) 0.1876(2) 0.017(2) Uani 1 1 d . . .
C9B C -0.0056(4) 1.0081(5) 0.1712(2) 0.030(2) Uani 1 1 d . . .
H9BA H -0.0310 0.9573 0.1646 0.045 Uiso 1 1 calc R . .
H9BB H -0.0032 1.0415 0.1499 0.045 Uiso 1 1 calc R . .
H9BC H -0.0325 1.0374 0.1884 0.045 Uiso 1 1 calc R . .
C10B C 0.3694(4) 0.9522(5) 0.2708(2) 0.019(2) Uiso 1 1 d . . .
C11B C 0.3676(4) 0.9518(5) 0.3076(2) 0.021(2) Uani 1 1 d . . .
C12B C 0.4234(5) 0.9126(5) 0.3279(2) 0.033(2) Uani 1 1 d . . .
H12B H 0.4230 0.9117 0.3531 0.039 Uiso 1 1 calc R . .
C13B C 0.4802(5) 0.8741(5) 0.3130(3) 0.037(3) Uani 1 1 d . . .
H13B H 0.5178 0.8474 0.3278 0.045 Uiso 1 1 calc R . .
C14B C 0.4813(5) 0.8753(5) 0.2774(2) 0.029(2) Uani 1 1 d . . .
H14B H 0.5200 0.8492 0.2670 0.035 Uiso 1 1 calc R . .
C15B C 0.4263(4) 0.9145(5) 0.2554(2) 0.026(2) Uani 1 1 d . . .
C16B C 0.4337(5) 0.9198(6) 0.2154(2) 0.038(3) Uani 1 1 d . . .
H16B H 0.3840 0.9308 0.2030 0.045 Uiso 1 1 calc R . .
C17B C 0.4830(6) 0.9894(7) 0.2074(3) 0.073(4) Uani 1 1 d . . .
H17D H 0.4643 1.0397 0.2168 0.110 Uiso 1 1 calc R . .
H17E H 0.4840 0.9942 0.1815 0.110 Uiso 1 1 calc R . .
H17F H 0.5327 0.9794 0.2187 0.110 Uiso 1 1 calc R . .
C18B C 0.4617(5) 0.8417(6) 0.2001(3) 0.063(3) Uani 1 1 d . . .
H18D H 0.4283 0.7972 0.2042 0.095 Uiso 1 1 calc R . .
H18E H 0.5106 0.8295 0.2117 0.095 Uiso 1 1 calc R . .
H18F H 0.4640 0.8482 0.1744 0.095 Uiso 1 1 calc R . .
C19B C 0.3094(4) 0.9942(5) 0.3268(2) 0.033(2) Uani 1 1 d . . .
H19B H 0.2713 1.0164 0.3086 0.039 Uiso 1 1 calc R . .
C20B C 0.3429(5) 1.0648(6) 0.3496(2) 0.050(3) Uani 1 1 d . . .
H20D H 0.3670 1.1024 0.3344 0.074 Uiso 1 1 calc R . .
H20E H 0.3789 1.0438 0.3683 0.074 Uiso 1 1 calc R . .
H20F H 0.3041 1.0933 0.3606 0.074 Uiso 1 1 calc R . .
C21B C 0.2720(5) 0.9366(6) 0.3513(2) 0.052(3) Uani 1 1 d . . .
H21D H 0.2501 0.8913 0.3373 0.078 Uiso 1 1 calc R . .
H21E H 0.2338 0.9659 0.3623 0.078 Uiso 1 1 calc R . .
H21F H 0.3084 0.9159 0.3699 0.078 Uiso 1 1 calc R . .
C22B C 0.0574(4) 0.8490(5) 0.1801(2) 0.016(2) Uiso 1 1 d . . .
C23B C 0.0643(4) 0.8160(5) 0.1468(2) 0.018(2) Uani 1 1 d . . .
C24B C 0.0301(4) 0.7437(5) 0.1377(2) 0.030(2) Uani 1 1 d . . .
H24B H 0.0332 0.7213 0.1147 0.036 Uiso 1 1 calc R . .
C25B C -0.0090(4) 0.7031(5) 0.1619(2) 0.030(2) Uani 1 1 d . . .
H25B H -0.0297 0.6516 0.1559 0.036 Uiso 1 1 calc R . .
C26B C -0.0176(4) 0.7373(5) 0.1943(2) 0.025(2) Uani 1 1 d . . .
H26B H -0.0465 0.7105 0.2101 0.030 Uiso 1 1 calc R . .
C27B C 0.0150(4) 0.8099(5) 0.2041(2) 0.019(2) Uani 1 1 d . . .
C28B C -0.0024(4) 0.8473(5) 0.2396(2) 0.019(2) Uani 1 1 d . . .
H28B H 0.0308 0.8948 0.2447 0.023 Uiso 1 1 calc R . .
C29B C -0.0801(4) 0.8776(5) 0.2373(2) 0.031(2) Uani 1 1 d . . .
H29D H -0.0885 0.9161 0.2176 0.046 Uiso 1 1 calc R . .
H29E H -0.0884 0.9046 0.2597 0.046 Uiso 1 1 calc R . .
H29F H -0.1139 0.8319 0.2333 0.046 Uiso 1 1 calc R . .
C30B C 0.0118(4) 0.7876(5) 0.2710(2) 0.027(2) Uani 1 1 d . . .
H30D H 0.0006 0.8140 0.2930 0.040 Uiso 1 1 calc R . .
H30E H 0.0633 0.7711 0.2733 0.040 Uiso 1 1 calc R . .
H30F H -0.0194 0.7399 0.2665 0.040 Uiso 1 1 calc R . .
C31B C 0.1038(4) 0.8600(5) 0.1188(2) 0.028(2) Uani 1 1 d . . .
H31B H 0.1317 0.9059 0.1309 0.033 Uiso 1 1 calc R . .
C32B C 0.1578(5) 0.8071(6) 0.1017(2) 0.050(3) Uani 1 1 d . . .
H32D H 0.1933 0.7847 0.1203 0.075 Uiso 1 1 calc R . .
H32E H 0.1834 0.8396 0.0852 0.075 Uiso 1 1 calc R . .
H32F H 0.1315 0.7629 0.0887 0.075 Uiso 1 1 calc R . .
C33B C 0.0490(5) 0.8955(6) 0.0900(3) 0.056(3) Uani 1 1 d . . .
H33D H 0.0753 0.9247 0.0726 0.084 Uiso 1 1 calc R . .
H33E H 0.0165 0.9330 0.1009 0.084 Uiso 1 1 calc R . .
H33F H 0.0201 0.8518 0.0780 0.084 Uiso 1 1 calc R . .
Sc1C Sc -0.06796(8) 1.18821(9) 0.40338(4) 0.0203(4) Uani 1 1 d . . .
Cl1C Cl -0.13968(14) 1.07038(15) 0.40650(7) 0.0541(8) Uani 1 1 d . . .
Cl2C Cl -0.01338(12) 1.18390(13) 0.46513(5) 0.0321(6) Uani 1 1 d . . .
Cl3C Cl -0.10042(12) 1.21820(14) 0.34207(5) 0.0332(6) Uani 1 1 d . . .
N1C N -0.1318(4) 1.3043(4) 0.41840(16) 0.0225(18) Uani 1 1 d . . .
N2C N 0.0047(4) 1.2969(4) 0.40261(16) 0.0182(17) Uani 1 1 d . . .
N3C N 0.0464(4) 1.1500(4) 0.38752(16) 0.0192(17) Uani 1 1 d . . .
C1C C -0.1331(5) 1.4534(5) 0.4234(3) 0.041(3) Uani 1 1 d . . .
H1CA H -0.1837 1.4454 0.4287 0.061 Uiso 1 1 calc R . .
H1CB H -0.1326 1.4873 0.4021 0.061 Uiso 1 1 calc R . .
H1CC H -0.1052 1.4800 0.4437 0.061 Uiso 1 1 calc R . .
C2C C -0.0992(4) 1.3732(5) 0.4169(2) 0.021(2) Uani 1 1 d . . .
C3C C -0.0215(4) 1.3716(5) 0.4088(2) 0.021(2) Uani 1 1 d . . .
C4C C 0.0225(5) 1.4391(5) 0.4071(2) 0.032(2) Uani 1 1 d . . .
H4CA H 0.0036 1.4916 0.4106 0.038 Uiso 1 1 calc R . .
C5C C 0.0942(5) 1.4292(6) 0.4002(2) 0.040(3) Uani 1 1 d . . .
H5CA H 0.1251 1.4752 0.3997 0.048 Uiso 1 1 calc R . .
C6C C 0.1217(5) 1.3539(5) 0.3942(2) 0.029(2) Uani 1 1 d . . .
H6CA H 0.1709 1.3472 0.3891 0.034 Uiso 1 1 calc R . .
C7C C 0.0755(5) 1.2879(5) 0.3956(2) 0.022(2) Uani 1 1 d . . .
C8C C 0.0977(4) 1.2054(5) 0.3882(2) 0.021(2) Uani 1 1 d . . .
C9C C 0.1737(4) 1.1879(5) 0.3816(2) 0.030(2) Uani 1 1 d . . .
H9CA H 0.1791 1.1298 0.3774 0.045 Uiso 1 1 calc R . .
H9CB H 0.2069 1.2040 0.4024 0.045 Uiso 1 1 calc R . .
H9CC H 0.1858 1.2182 0.3607 0.045 Uiso 1 1 calc R . .
C10C C -0.2075(4) 1.3020(5) 0.4269(2) 0.018(2) Uani 1 1 d . . .
C11C C -0.2653(5) 1.3084(5) 0.3996(2) 0.027(2) Uani 1 1 d . . .
C12C C -0.3363(5) 1.3004(5) 0.4080(3) 0.034(2) Uani 1 1 d . . .
H12C H -0.3757 1.3035 0.3897 0.041 Uiso 1 1 calc R . .
C13C C -0.3506(5) 1.2880(5) 0.4427(3) 0.038(3) Uani 1 1 d . . .
H13C H -0.3996 1.2809 0.4480 0.045 Uiso 1 1 calc R . .
C14C C -0.2938(5) 1.2857(5) 0.4698(3) 0.038(3) Uani 1 1 d . . .
H14C H -0.3046 1.2798 0.4938 0.045 Uiso 1 1 calc R . .
C15C C -0.2210(5) 1.2919(5) 0.4627(2) 0.029(2) Uani 1 1 d . . .
C16C C -0.1614(5) 1.2922(5) 0.4935(2) 0.032(2) Uani 1 1 d . . .
H16C H -0.1132 1.2966 0.4835 0.038 Uiso 1 1 calc R . .
C17C C -0.1692(6) 1.3655(6) 0.5178(2) 0.062(3) Uani 1 1 d . . .
H17G H -0.1677 1.4153 0.5038 0.093 Uiso 1 1 calc R . .
H17H H -0.1290 1.3657 0.5370 0.093 Uiso 1 1 calc R . .
H17I H -0.2160 1.3622 0.5281 0.093 Uiso 1 1 calc R . .
C18C C -0.1616(6) 1.2132(6) 0.5149(3) 0.061(3) Uani 1 1 d . . .
H18G H -0.1222 1.2147 0.5346 0.092 Uiso 1 1 calc R . .
H18H H -0.1539 1.1673 0.4993 0.092 Uiso 1 1 calc R . .
H18I H -0.2088 1.2071 0.5246 0.092 Uiso 1 1 calc R . .
C19C C -0.2529(5) 1.3253(5) 0.3607(2) 0.027(2) Uani 1 1 d . . .
H19C H -0.1990 1.3282 0.3591 0.032 Uiso 1 1 calc R . .
C20C C -0.2863(5) 1.4054(6) 0.3488(2) 0.047(3) Uani 1 1 d . . .
H20G H -0.2659 1.4483 0.3648 0.071 Uiso 1 1 calc R . .
H20H H -0.3394 1.4030 0.3495 0.071 Uiso 1 1 calc R . .
H20I H -0.2753 1.4170 0.3245 0.071 Uiso 1 1 calc R . .
C21C C -0.2843(4) 1.2569(6) 0.3366(2) 0.044(3) Uani 1 1 d . . .
H21G H -0.2626 1.2054 0.3451 0.066 Uiso 1 1 calc R . .
H21H H -0.2729 1.2668 0.3121 0.066 Uiso 1 1 calc R . .
H21I H -0.3375 1.2546 0.3371 0.066 Uiso 1 1 calc R . .
C22C C 0.0620(4) 1.0671(5) 0.3780(2) 0.020(2) Uani 1 1 d . . .
C23C C 0.0846(4) 1.0102(5) 0.4047(2) 0.027(2) Uani 1 1 d . . .
C24C C 0.0888(4) 0.9290(5) 0.3943(2) 0.030(2) Uani 1 1 d . . .
H24C H 0.1025 0.8889 0.4118 0.037 Uiso 1 1 calc R . .
C25C C 0.0733(5) 0.9063(5) 0.3592(3) 0.034(2) Uani 1 1 d . . .
H25C H 0.0750 0.8508 0.3528 0.041 Uiso 1 1 calc R . .
C26C C 0.0554(5) 0.9635(6) 0.3336(3) 0.033(2) Uani 1 1 d . . .
H26C H 0.0467 0.9470 0.3094 0.040 Uiso 1 1 calc R . .
C27C C 0.0496(4) 1.0438(5) 0.3419(2) 0.024(2) Uani 1 1 d . . .
C28C C 0.0390(5) 1.1051(5) 0.3113(2) 0.032(2) Uani 1 1 d . . .
H28C H 0.0305 1.1596 0.3216 0.038 Uiso 1 1 calc R . .
C29C C 0.1103(4) 1.1081(5) 0.2935(2) 0.036(3) Uani 1 1 d . . .
H29G H 0.1052 1.1472 0.2738 0.054 Uiso 1 1 calc R . .
H29H H 0.1206 1.0544 0.2842 0.054 Uiso 1 1 calc R . .
H29I H 0.1506 1.1246 0.3110 0.054 Uiso 1 1 calc R . .
C30C C -0.0241(5) 1.0861(5) 0.2834(2) 0.039(3) Uani 1 1 d . . .
H30G H -0.0700 1.0861 0.2946 0.058 Uiso 1 1 calc R . .
H30H H -0.0166 1.0328 0.2731 0.058 Uiso 1 1 calc R . .
H30I H -0.0265 1.1273 0.2646 0.058 Uiso 1 1 calc R . .
C31C C 0.1105(4) 1.0336(5) 0.4422(2) 0.025(2) Uani 1 1 d . . .
H31C H 0.1033 1.0932 0.4445 0.030 Uiso 1 1 calc R . .
C32C C 0.0691(5) 0.9927(5) 0.4688(2) 0.037(3) Uani 1 1 d . . .
H32G H 0.0169 1.0055 0.4639 0.056 Uiso 1 1 calc R . .
H32H H 0.0870 1.0114 0.4928 0.056 Uiso 1 1 calc R . .
H32I H 0.0760 0.9340 0.4673 0.056 Uiso 1 1 calc R . .
C33C C 0.1942(4) 1.0159(5) 0.4497(2) 0.039(3) Uani 1 1 d . . .
H33G H 0.2113 1.0323 0.4741 0.058 Uiso 1 1 calc R . .
H33H H 0.2208 1.0463 0.4329 0.058 Uiso 1 1 calc R . .
H33I H 0.2030 0.9579 0.4469 0.058 Uiso 1 1 calc R . .
Cl1S Cl 0.6330(2) 0.1105(2) -0.00238(10) 0.1125(13) Uani 1 1 d . A .
Cl2S Cl 0.5440(4) 0.1522(4) 0.0561(2) 0.098(3) Uani 0.508(7) 1 d P A 1
Cl2S Cl 0.5000(4) 0.0730(4) 0.0132(2) 0.097(3) Uani 0.492(7) 1 d P A 2
Cl3S Cl 0.4388(3) 0.1556(3) 0.12148(14) 0.154(2) Uani 1 1 d . . .
Cl4S Cl 0.3260(2) 0.2190(2) 0.15971(10) 0.1182(15) Uani 1 1 d . . .
Cl5S Cl 0.1381(2) 1.1075(2) 0.10442(10) 0.1104(14) Uani 1 1 d . . .
Cl6S Cl 0.1763(2) 1.2627(2) 0.07689(9) 0.1046(12) Uani 1 1 d . . .
Cl7S Cl 0.3029(2) 0.9541(3) 0.52868(10) 0.1311(17) Uani 1 1 d . . .
Cl8S Cl 0.41851(15) 0.90408(16) 0.58104(8) 0.0630(8) Uani 1 1 d . . .
C1S C 0.5553(8) 0.1427(8) 0.0131(4) 0.100(5) Uani 1 1 d . . .
C2S C 0.3482(8) 0.1533(8) 0.1303(5) 0.168(9) Uani 1 1 d . . .
H2SA H 0.3168 0.1627 0.1078 0.202 Uiso 1 1 calc R . .
H2SB H 0.3371 0.0985 0.1388 0.202 Uiso 1 1 calc R . .
C3S C 0.1161(8) 1.2098(7) 0.1002(3) 0.107(6) Uani 1 1 d . . .
H3SA H 0.0661 1.2153 0.0878 0.129 Uiso 1 1 calc R . .
H3SB H 0.1160 1.2338 0.1243 0.129 Uiso 1 1 calc R . .
C4S C 0.3245(5) 0.9227(6) 0.5718(2) 0.053(3) Uani 1 1 d . . .
H4SA H 0.2970 0.8727 0.5760 0.064 Uiso 1 1 calc R . .
H4SB H 0.3095 0.9648 0.5883 0.064 Uiso 1 1 calc R . .

loop_
_atom_site_aniso_label
_atom_site_aniso_U_11
_atom_site_aniso_U_22
_atom_site_aniso_U_33
_atom_site_aniso_U_23
_atom_site_aniso_U_13
_atom_site_aniso_U_12
Sc1A 0.0176(9) 0.0190(10) 0.0160(9) 0.0001(8) 0.0021(8) 0.0043(8)
Cl1A 0.0387(15) 0.0410(16) 0.0539(17) 0.0052(13) -0.0150(13) 0.0163(13)
Cl2A 0.0391(15) 0.0268(14) 0.0366(14) 0.0009(11) 0.0085(12) -0.0073(12)
Cl3A 0.0501(16) 0.0278(14) 0.0388(15) -0.0042(12) 0.0187(13) -0.0101(13)
N1A 0.030(5) 0.016(4) 0.020(4) 0.003(3) 0.011(4) 0.005(4)
N2A 0.018(4) 0.015(4) 0.019(5) -0.001(3) -0.005(4) 0.002(3)
N3A 0.023(5) 0.008(4) 0.021(4) 0.002(3) 0.005(4) 0.003(4)
C1A 0.064(7) 0.056(7) 0.013(5) 0.003(5) 0.006(5) 0.017(6)
C2A 0.046(7) 0.019(5) 0.023(6) -0.003(5) 0.000(5) 0.006(5)
C3A 0.031(6) 0.016(5) 0.024(6) 0.002(5) -0.007(5) 0.005(5)
C4A 0.053(7) 0.041(6) 0.016(5) -0.012(5) -0.002(6) 0.009(6)
C5A 0.033(6) 0.037(6) 0.033(7) -0.004(5) -0.013(5) 0.016(5)
C6A 0.032(6) 0.025(6) 0.038(7) -0.012(5) 0.001(5) 0.006(5)
C7A 0.015(5) 0.009(5) 0.024(6) -0.006(4) -0.004(5) 0.011(4)
C8A 0.016(5) 0.017(5) 0.025(6) 0.002(4) 0.003(5) 0.006(4)
C9A 0.021(5) 0.050(7) 0.034(6) -0.006(5) 0.007(5) 0.012(5)
C10A 0.033(6) 0.024(6) 0.010(5) 0.004(4) 0.008(4) 0.005(5)
C11A 0.055(7) 0.025(6) 0.037(6) -0.003(5) 0.026(6) 0.000(6)
C12A 0.042(7) 0.041(7) 0.057(7) -0.008(6) 0.029(6) -0.016(6)
C13A 0.039(7) 0.033(7) 0.064(8) -0.006(6) 0.035(6) 0.006(6)
C14A 0.050(7) 0.025(6) 0.045(6) -0.013(5) 0.024(6) 0.011(6)
C15A 0.041(7) 0.027(6) 0.034(6) 0.001(5) 0.011(5) -0.002(6)
C16A 0.043(6) 0.027(6) 0.040(6) -0.005(5) 0.020(5) 0.003(5)
C17A 0.057(8) 0.059(8) 0.073(9) -0.033(7) 0.000(7) -0.001(6)
C18A 0.050(7) 0.034(6) 0.056(7) 0.007(6) 0.008(6) -0.001(5)
C19A 0.064(8) 0.035(7) 0.072(8) 0.003(6) 0.047(7) -0.003(6)
C20A 0.149(13) 0.036(7) 0.139(13) 0.043(8) 0.105(11) 0.009(8)
C21A 0.074(9) 0.022(6) 0.127(11) -0.030(7) 0.060(9) -0.012(6)
C22A 0.017(5) 0.031(6) 0.015(5) 0.001(5) 0.007(4) 0.009(5)
C23A 0.039(6) 0.026(6) 0.023(6) 0.008(5) 0.009(5) 0.011(5)
C24A 0.046(6) 0.036(7) 0.011(6) 0.007(5) -0.001(5) 0.012(5)
C25 0.043(7) 0.048(7) 0.009(5) -0.002(6) -0.008(5) 0.012(6)
C26A 0.032(6) 0.041(7) 0.028(6) -0.010(6) 0.001(5) 0.005(5)
C27A 0.016(5) 0.031(6) 0.029(6) -0.007(5) 0.002(5) 0.005(5)
C28A 0.025(5) 0.021(5) 0.022(5) -0.010(4) 0.000(4) 0.003(5)
C29A 0.038(6) 0.038(6) 0.044(6) -0.011(5) 0.003(5) 0.011(5)
C30A 0.042(6) 0.032(6) 0.038(6) -0.001(5) 0.003(5) -0.004(5)
C31A 0.081(9) 0.025(6) 0.027(6) 0.014(5) -0.004(6) 0.004(6)
C32A 0.082(8) 0.033(6) 0.045(7) -0.001(5) 0.024(6) 0.015(6)
C33A 0.063(9) 0.036(7) 0.136(12) 0.014(7) -0.009(8) -0.018(7)
Sc1B 0.0137(9) 0.0141(9) 0.0196(9) -0.0011(8) -0.0008(7) 0.0002(8)
Cl1B 0.0500(16) 0.0170(13) 0.0382(15) -0.0046(11) 0.0103(12) 0.0065(12)
Cl2B 0.0228(13) 0.0284(13) 0.0240(13) -0.0005(11) 0.0054(11) 0.0004(11)
Cl3B 0.0243(13) 0.0239(13) 0.0230(13) 0.0013(10) 0.0014(10) -0.0024(11)
N1B 0.007(4) 0.021(5) 0.018(4) 0.000(3) -0.002(3) 0.001(4)
N2B 0.007(4) 0.014(4) 0.017(4) 0.000(3) 0.004(3) 0.004(4)
N3B 0.007(4) 0.020(4) 0.013(4) 0.004(3) 0.001(3) 0.006(4)
C1B 0.027(5) 0.019(5) 0.037(6) -0.001(5) -0.001(5) 0.000(5)
C2B 0.014(5) 0.019(6) 0.019(5) -0.003(4) 0.001(4) -0.006(5)
C3B 0.017(5) 0.014(5) 0.018(5) -0.006(4) 0.007(4) -0.006(5)
C4B 0.031(6) 0.011(5) 0.030(6) -0.004(4) 0.005(5) -0.010(5)
C5B 0.031(6) 0.026(6) 0.014(5) 0.005(4) -0.008(5) -0.002(5)
C6B 0.022(5) 0.020(6) 0.028(6) 0.000(5) 0.001(4) 0.011(5)
C7B 0.017(6) 0.021(6) 0.016(5) -0.005(4) 0.007(4) 0.007(5)
C8B 0.007(5) 0.033(6) 0.012(5) 0.000(4) 0.003(4) -0.003(5)
C9B 0.018(5) 0.024(5) 0.046(6) 0.005(5) -0.008(5) 0.004(5)
C11B 0.014(5) 0.019(5) 0.029(6) 0.004(4) -0.007(5) -0.002(4)
C12B 0.038(6) 0.031(6) 0.028(6) 0.005(5) 0.000(5) -0.015(5)
C13B 0.031(6) 0.034(6) 0.043(7) 0.008(5) -0.017(5) 0.004(5)
C14B 0.021(6) 0.022(6) 0.042(7) -0.018(5) -0.005(5) 0.007(5)
C15B 0.018(5) 0.022(5) 0.037(6) -0.002(5) -0.010(5) -0.007(5)
C16B 0.025(6) 0.052(7) 0.035(6) -0.007(6) -0.002(5) 0.011(6)
C17B 0.102(10) 0.076(9) 0.047(8) 0.005(7) 0.035(7) 0.010(8)
C18B 0.050(7) 0.078(9) 0.060(8) -0.031(7) -0.001(6) 0.017(7)
C19B 0.022(5) 0.050(7) 0.023(5) 0.001(5) -0.004(5) -0.004(5)
C20B 0.039(7) 0.062(7) 0.045(7) -0.015(6) -0.004(5) 0.001(6)
C21B 0.033(6) 0.090(9) 0.033(6) 0.001(6) 0.003(5) -0.022(6)
C23B 0.008(5) 0.018(5) 0.028(5) -0.010(4) -0.001(4) -0.004(4)
C24B 0.011(5) 0.046(7) 0.033(6) -0.020(5) -0.001(5) 0.008(5)
C25B 0.022(6) 0.021(6) 0.046(7) -0.007(5) -0.002(5) -0.002(5)
C26B 0.019(5) 0.022(6) 0.033(6) -0.006(5) 0.005(5) 0.004(5)
C27B 0.016(5) 0.013(5) 0.026(5) 0.000(4) -0.007(4) 0.004(4)
C28B 0.018(5) 0.016(5) 0.026(5) -0.004(4) 0.008(4) 0.004(4)
C29B 0.035(6) 0.033(6) 0.024(5) 0.004(5) 0.005(5) 0.002(5)
C30B 0.026(5) 0.029(5) 0.025(5) 0.004(5) 0.003(4) -0.005(5)
C31B 0.019(5) 0.044(6) 0.019(5) -0.011(5) -0.001(5) -0.008(5)
C32B 0.032(6) 0.072(8) 0.049(7) 0.005(6) 0.022(6) 0.007(6)
C33B 0.050(7) 0.064(8) 0.055(7) 0.025(6) 0.015(6) 0.010(6)
Sc1C 0.0174(10) 0.0195(10) 0.0238(10) -0.0003(8) 0.0017(8) 0.0002(8)
Cl1C 0.0479(17) 0.0361(16) 0.078(2) 0.0048(15) 0.0038(15) -0.0169(14)
Cl2C 0.0342(14) 0.0394(15) 0.0223(13) 0.0013(11) 0.0013(11) 0.0112(12)
Cl3C 0.0323(14) 0.0432(15) 0.0231(13) 0.0008(11) -0.0017(11) 0.0090(12)
N1C 0.024(5) 0.028(5) 0.015(4) 0.004(3) -0.001(3) 0.000(4)
N2C 0.017(4) 0.023(5) 0.014(4) 0.007(3) -0.002(3) 0.006(4)
N3C 0.021(4) 0.020(4) 0.016(4) 0.005(3) -0.003(3) 0.010(4)
C1C 0.040(6) 0.014(5) 0.070(8) 0.004(5) 0.014(6) 0.004(5)
C2C 0.021(6) 0.021(6) 0.023(5) 0.003(4) 0.005(4) 0.003(5)
C3C 0.024(6) 0.010(5) 0.028(5) 0.001(4) -0.004(4) -0.001(5)
C4C 0.043(7) 0.009(5) 0.045(6) -0.006(4) 0.014(5) -0.008(5)
C5C 0.040(7) 0.028(7) 0.056(7) 0.000(5) 0.024(6) -0.016(6)
C6C 0.023(6) 0.022(6) 0.043(6) 0.003(5) 0.014(5) 0.000(5)
C7C 0.035(6) 0.007(5) 0.025(5) -0.003(4) 0.013(5) -0.006(5)
C8C 0.017(5) 0.028(6) 0.019(5) -0.001(4) 0.004(4) 0.000(5)
C9C 0.021(5) 0.033(6) 0.036(6) 0.002(5) 0.002(5) -0.002(5)
C10C 0.009(5) 0.017(5) 0.028(6) -0.001(4) 0.001(5) 0.003(4)
C11C 0.020(6) 0.017(5) 0.043(6) 0.000(5) 0.006(5) 0.002(5)
C12C 0.024(6) 0.034(6) 0.043(7) -0.014(5) -0.002(5) 0.001(5)
C13C 0.033(7) 0.024(6) 0.058(8) -0.001(5) 0.013(6) 0.003(5)
C14C 0.033(7) 0.039(6) 0.042(7) 0.011(5) 0.005(6) 0.006(5)
C15C 0.030(6) 0.022(6) 0.037(6) 0.006(5) 0.008(5) 0.012(5)
C16C 0.038(6) 0.033(6) 0.025(6) 0.005(5) 0.011(5) 0.014(5)
C17C 0.068(8) 0.077(8) 0.038(7) -0.012(6) -0.012(6) 0.041(7)
C18C 0.073(8) 0.068(8) 0.047(7) 0.027(6) 0.020(6) 0.025(7)
C19C 0.027(6) 0.029(6) 0.025(6) -0.006(5) 0.001(5) 0.005(5)
C20C 0.052(7) 0.054(7) 0.036(6) 0.009(6) 0.002(5) 0.022(6)
C21C 0.021(6) 0.064(7) 0.047(7) -0.018(6) 0.008(5) -0.007(5)
C22C 0.017(5) 0.014(5) 0.030(6) 0.004(5) 0.005(4) -0.003(4)
C23C 0.022(5) 0.023(6) 0.039(6) 0.001(5) 0.015(5) 0.001(5)
C24C 0.030(6) 0.018(6) 0.046(7) 0.004(5) 0.015(5) 0.003(5)
C25C 0.037(6) 0.020(6) 0.046(7) -0.018(6) 0.006(5) 0.003(5)
C26C 0.028(6) 0.033(7) 0.038(6) -0.011(6) 0.002(5) -0.001(5)
C27C 0.018(5) 0.029(6) 0.025(6) -0.005(5) 0.006(4) 0.006(5)
C28C 0.034(6) 0.036(6) 0.026(6) -0.012(5) 0.004(5) -0.006(5)
C29C 0.039(6) 0.041(6) 0.030(6) -0.002(5) 0.016(5) -0.008(5)
C30C 0.035(6) 0.053(7) 0.027(6) -0.016(5) -0.002(5) -0.010(5)
C31C 0.028(6) 0.018(5) 0.027(6) 0.006(4) -0.001(5) -0.002(5)
C32C 0.043(6) 0.027(6) 0.044(6) -0.003(5) 0.011(5) 0.005(5)
C33C 0.037(6) 0.042(6) 0.035(6) -0.003(5) -0.011(5) 0.007(5)
Cl1S 0.126(3) 0.098(3) 0.115(3) 0.001(2) 0.019(3) 0.009(3)
Cl2S 0.119(6) 0.047(4) 0.130(7) 0.017(4) 0.022(5) 0.000(4)
Cl2S 0.061(5) 0.092(6) 0.134(7) 0.035(5) -0.012(4) 0.005(4)
Cl3S 0.168(5) 0.100(3) 0.204(5) -0.026(3) 0.071(4) 0.006(3)
Cl4S 0.144(4) 0.111(3) 0.107(3) -0.023(3) 0.049(3) -0.045(3)
Cl5S 0.146(4) 0.093(3) 0.099(3) 0.012(2) 0.042(3) 0.018(3)
Cl6S 0.114(3) 0.112(3) 0.090(3) -0.004(2) 0.022(2) -0.020(2)
Cl7S 0.153(4) 0.137(4) 0.087(3) 0.060(3) -0.065(3) -0.065(3)
Cl8S 0.0562(19) 0.0546(18) 0.078(2) 0.0076(17) 0.0058(16) 0.0044(16)
C1S 0.116(12) 0.069(9) 0.128(13) 0.033(9) 0.067(10) -0.003(9)
C2S 0.173(16) 0.062(10) 0.30(2) -0.072(12) 0.193(17) -0.034(10)
C3S 0.163(14) 0.102(11) 0.071(9) 0.049(8) 0.079(10) 0.062(10)
C4S 0.053(7) 0.063(8) 0.041(7) 0.007(6) -0.002(6) 0.000(6)

loop_
_atom_type_symbol
_atom_type_description
_atom_type_scat_dispersion_real
_atom_type_scat_dispersion_imag
_atom_type_scat_source
C C 0.0033 0.0016 'International Tables Vol C Tables 4.2.6.8 and 6.1.1.4'
H H 0.0000 0.0000 'International Tables Vol C Tables 4.2.6.8 and 6.1.1.4'
N N 0.0061 0.0033 'International Tables Vol C Tables 4.2.6.8 and 6.1.1.4'
Cl Cl 0.1484 0.1585 'International Tables Vol C Tables 4.2.6.8 and 6.1.1.4'
Sc Sc 0.2519 0.3716 'International Tables Vol C Tables 4.2.6.8 and 6.1.1.4'

loop_
_geom_angle_atom_site_label_1
_geom_angle_atom_site_label_2
_geom_angle_atom_site_label_3
_geom_angle
N2A Sc1A N1A 71.1(2)
N2A Sc1A N3A 70.8(2)
N1A Sc1A N3A 141.5(3)
N2A Sc1A Cl2A 87.96(17)
N1A Sc1A Cl2A 88.94(17)
N3A Sc1A Cl2A 84.51(16)
N2A Sc1A Cl1A 172.78(19)
N1A Sc1A Cl1A 102.36(19)
N3A Sc1A Cl1A 115.98(19)
Cl2A Sc1A Cl1A 95.01(10)
N2A Sc1A Cl3A 80.16(17)
N1A Sc1A Cl3A 89.49(17)
N3A Sc1A Cl3A 89.25(16)
Cl2A Sc1A Cl3A 167.87(11)
Cl1A Sc1A Cl3A 97.07(10)
C2A N1A C10A 119.5(7)
C2A N1A Sc1A 117.4(5)
C10A N1A Sc1A 123.1(5)
C3A N2A C7A 120.9(7)
C3A N2A Sc1A 120.0(5)
C7A N2A Sc1A 118.7(5)
C8A N3A C22A 120.6(6)
C8A N3A Sc1A 115.8(5)
C22A N3A Sc1A 123.6(5)
N1A C2A C1A 125.9(8)
N1A C2A C3A 116.2(7)
C1A C2A C3A 117.9(8)
N2A C3A C4A 121.2(8)
N2A C3A C2A 115.1(8)
C4A C3A C2A 123.7(8)
C3A C4A C5A 119.8(8)
C6A C5A C4A 118.9(8)
C5A C6A C7A 119.8(8)
N2A C7A C6A 119.4(7)
N2A C7A C8A 115.5(7)
C6A C7A C8A 125.1(7)
N3A C8A C7A 118.3(7)
N3A C8A C9A 125.2(8)
C7A C8A C9A 116.6(7)
C11A C10A C15A 121.9(7)
C11A C10A N1A 119.4(7)
C15A C10A N1A 118.7(7)
C12A C11A C10A 117.2(8)
C12A C11A C19A 119.2(9)
C10A C11A C19A 123.6(8)
C13A C12A C11A 122.1(9)
C12A C13A C14A 119.6(8)
C13A C14A C15A 122.8(8)
C14A C15A C10A 116.1(8)
C14A C15A C16A 120.8(8)
C10A C15A C16A 123.1(8)
C15A C16A C18A 112.8(8)
C15A C16A C17A 110.0(7)
C18A C16A C17A 109.6(8)
C11A C19A C20A 108.8(9)
C11A C19A C21A 110.9(9)
C20A C19A C21A 112.9(9)
C27A C22A C23A 121.4(8)
C27A C22A N3A 119.2(7)
C23A C22A N3A 119.3(7)
C24A C23A C22A 117.4(8)
C24A C23A C31A 121.1(8)
C22A C23A C31A 121.2(8)
C25 C24A C23A 121.6(8)
C24A C25 C26A 120.6(8)
C25 C26A C27A 122.2(9)
C26A C27A C22A 116.7(8)
C26A C27A C28A 118.3(8)
C22A C27A C28A 125.0(8)
C30A C28A C27A 112.9(7)
C30A C28A C29A 109.6(7)
C27A C28A C29A 109.8(6)
C23A C31A C32A 110.0(8)
C23A C31A C33A 111.5(8)
C32A C31A C33A 112.5(8)
N2B Sc1B N3B 70.3(2)
N2B Sc1B N1B 70.3(2)
N3B Sc1B N1B 139.2(2)
N2B Sc1B Cl1B 168.20(18)
N3B Sc1B Cl1B 103.54(18)
N1B Sc1B Cl1B 117.05(18)
N2B Sc1B Cl3B 95.00(16)
N3B Sc1B Cl3B 88.36(15)
N1B Sc1B Cl3B 84.80(16)
Cl1B Sc1B Cl3B 94.90(9)
N2B Sc1B Cl2B 79.85(15)
N3B Sc1B Cl2B 92.81(15)
N1B Sc1B Cl2B 90.47(16)
Cl1B Sc1B Cl2B 90.58(8)
Cl3B Sc1B Cl2B 173.97(10)
C2B N1B C10B 120.1(7)
C2B N1B Sc1B 116.6(5)
C10B N1B Sc1B 123.2(5)
C7B N2B C3B 120.2(7)
C7B N2B Sc1B 119.3(5)
C3B N2B Sc1B 118.5(5)
C8B N3B C22B 119.0(6)
C8B N3B Sc1B 118.6(5)
C22B N3B Sc1B 122.5(5)
N1B C2B C3B 117.1(7)
N1B C2B C1B 125.2(8)
C3B C2B C1B 117.7(7)
N2B C3B C4B 121.1(8)
N2B C3B C2B 114.2(7)
C4B C3B C2B 124.6(8)
C3B C4B C5B 119.2(8)
C6B C5B C4B 120.5(8)
C5B C6B C7B 117.7(8)
N2B C7B C6B 121.2(8)
N2B C7B C8B 115.2(7)
C6B C7B C8B 123.6(8)
N3B C8B C9B 126.4(7)
N3B C8B C7B 115.1(7)
C9B C8B C7B 118.4(8)
C11B C10B C15B 120.7(8)
C11B C10B N1B 120.1(7)
C15B C10B N1B 119.1(7)
C12B C11B C10B 117.5(8)
C12B C11B C19B 118.2(8)
C10B C11B C19B 124.2(8)
C11B C12B C13B 122.7(8)
C14B C13B C12B 119.0(9)
C13B C14B C15B 120.9(8)
C14B C15B C10B 119.2(8)
C14B C15B C16B 118.5(8)
C10B C15B C16B 122.1(8)
C17B C16B C18B 109.6(7)
C17B C16B C15B 110.9(8)
C18B C16B C15B 113.2(8)
C11B C19B C21B 112.3(7)
C11B C19B C20B 110.7(7)
C21B C19B C20B 108.2(7)
C23B C22B C27B 120.6(7)
C23B C22B N3B 118.8(7)
C27B C22B N3B 120.3(7)
C24B C23B C22B 119.0(7)
C24B C23B C31B 118.6(7)
C22B C23B C31B 122.3(7)
C23B C24B C25B 120.6(8)
C26B C25B C24B 120.0(8)
C25B C26B C27B 120.9(8)
C26B C27B C22B 118.7(7)
C26B C27B C28B 117.5(7)
C22B C27B C28B 123.6(7)
C29B C28B C27B 111.4(7)
C29B C28B C30B 110.0(6)
C27B C28B C30B 112.1(6)
C32B C31B C33B 109.6(7)
C32B C31B C23B 113.4(7)
C33B C31B C23B 110.6(7)
N2C Sc1C N3C 70.1(2)
N2C Sc1C N1C 70.2(2)
N3C Sc1C N1C 140.3(3)
N2C Sc1C Cl1C 176.8(2)
N3C Sc1C Cl1C 108.15(19)
N1C Sc1C Cl1C 111.52(19)
N2C Sc1C Cl3C 84.85(17)
N3C Sc1C Cl3C 87.09(16)
N1C Sc1C Cl3C 89.03(17)
Cl1C Sc1C Cl3C 97.75(11)
N2C Sc1C Cl2C 81.32(17)
N3C Sc1C Cl2C 86.81(17)
N1C Sc1C Cl2C 87.70(17)
Cl1C Sc1C Cl2C 96.03(10)
Cl3C Sc1C Cl2C 166.09(10)
C2C N1C C10C 119.2(6)
C2C N1C Sc1C 117.7(5)
C10C N1C Sc1C 122.9(5)
C3C N2C C7C 119.8(7)
C3C N2C Sc1C 120.4(5)
C7C N2C Sc1C 119.8(5)
C8C N3C C22C 120.2(6)
C8C N3C Sc1C 118.0(5)
C22C N3C Sc1C 121.7(5)
N1C C2C C3C 116.8(7)
N1C C2C C1C 124.9(7)
C3C C2C C1C 118.2(7)
N2C C3C C4C 120.4(7)
N2C C3C C2C 114.7(7)
C4C C3C C2C 124.9(8)
C5C C4C C3C 119.2(8)
C6C C5C C4C 120.9(8)
C5C C6C C7C 118.1(8)
N2C C7C C6C 121.5(7)
N2C C7C C8C 115.5(7)
C6C C7C C8C 123.0(8)
N3C C8C C7C 116.3(7)
N3C C8C C9C 123.5(7)
C7C C8C C9C 120.3(8)
C11C C10C C15C 121.1(7)
C11C C10C N1C 120.1(7)
C15C C10C N1C 118.7(8)
C12C C11C C10C 118.9(8)
C12C C11C C19C 118.4(8)
C10C C11C C19C 122.7(7)
C13C C12C C11C 120.9(9)
C12C C13C C14C 120.2(9)
C13C C14C C15C 121.2(9)
C14C C15C C10C 117.6(9)
C14C C15C C16C 118.9(8)
C10C C15C C16C 123.4(7)
C15C C16C C17C 110.9(7)
C15C C16C C18C 111.1(8)
C17C C16C C18C 110.6(7)
C20C C19C C11C 110.4(7)
C20C C19C C21C 110.8(8)
C11C C19C C21C 110.6(7)
C23C C22C C27C 120.9(8)
C23C C22C N3C 120.3(7)
C27C C22C N3C 118.6(7)
C24C C23C C22C 117.5(8)
C24C C23C C31C 119.2(8)
C22C C23C C31C 123.0(8)
C25C C24C C23C 121.0(9)
C26C C25C C24C 120.1(8)
C25C C26C C27C 121.9(9)
C26C C27C C22C 118.3(8)
C26C C27C C28C 118.4(8)
C22C C27C C28C 122.8(8)
C30C C28C C29C 109.3(7)
C30C C28C C27C 114.5(7)
C29C C28C C27C 107.6(7)
C32C C31C C23C 112.7(7)
C32C C31C C33C 110.8(7)
C23C C31C C33C 109.6(6)
Cl2S C1S Cl2S 85.4(7)
Cl2S C1S Cl1S 110.4(8)
Cl2S C1S Cl1S 124.2(10)
Cl4S C2S Cl3S 115.4(9)
Cl6S C3S Cl5S 112.6(6)
Cl7S C4S Cl8S 111.5(5)

loop_
_geom_bond_atom_site_label_1
_geom_bond_atom_site_label_2
_geom_bond_distance
Sc1A N2A 2.226(6)
Sc1A N1A 2.315(6)
Sc1A N3A 2.342(6)
Sc1A Cl2A 2.374(3)
Sc1A Cl1A 2.379(3)
Sc1A Cl3A 2.453(3)
N1A C2A 1.300(10)
N1A C10A 1.450(9)
N2A C3A 1.327(10)
N2A C7A 1.354(9)
N3A C8A 1.287(9)
N3A C22A 1.457(10)
C1A C2A 1.501(11)
C2A C3A 1.502(11)
C3A C4A 1.365(11)
C4A C5A 1.378(11)
C5A C6A 1.370(11)
C6A C7A 1.390(11)
C7A C8A 1.455(11)
C8A C9A 1.501(10)
C10A C11A 1.404(11)
C10A C15A 1.415(11)
C11A C12A 1.398(12)
C11A C19A 1.505(12)
C12A C13A 1.362(12)
C13A C14A 1.357(11)
C14A C15A 1.404(11)
C15A C16A 1.490(11)
C16A C18A 1.518(12)
C16A C17A 1.530(12)
C19A C20A 1.543(14)
C19A C21A 1.549(14)
C22A C27A 1.402(11)
C22A C23A 1.417(11)
C23A C24A 1.389(11)
C23A C31A 1.511(12)
C24A C25 1.345(11)
C25 C26A 1.362(11)
C26A C27A 1.390(11)
C27A C28A 1.525(11)
C28A C30A 1.509(10)
C28A C29A 1.539(10)
C31A C32A 1.540(12)
C31A C33A 1.553(13)
Sc1B N2B 2.234(6)
Sc1B N3B 2.320(6)
Sc1B N1B 2.322(6)
Sc1B Cl1B 2.383(2)
Sc1B Cl3B 2.387(2)
Sc1B Cl2B 2.470(2)
N1B C2B 1.280(9)
N1B C10B 1.457(10)
N2B C7B 1.340(9)
N2B C3B 1.341(9)
N3B C8B 1.298(9)
N3B C22B 1.443(9)
C1B C2B 1.493(10)
C2B C3B 1.488(11)
C3B C4B 1.373(10)
C4B C5B 1.373(11)
C5B C6B 1.376(11)
C6B C7B 1.402(10)
C7B C8B 1.497(11)
C8B C9B 1.487(10)
C10B C11B 1.392(11)
C10B C15B 1.394(10)
C11B C12B 1.376(11)
C11B C19B 1.522(11)
C12B C13B 1.388(11)
C13B C14B 1.347(11)
C14B C15B 1.398(11)
C15B C16B 1.531(11)
C16B C17B 1.515(12)
C16B C18B 1.525(12)
C19B C21B 1.536(11)
C19B C20B 1.539(11)
C22B C23B 1.385(10)
C22B C27B 1.411(10)
C23B C24B 1.378(10)
C23B C31B 1.527(10)
C24B C25B 1.388(11)
C25B C26B 1.370(11)
C26B C27B 1.375(10)
C27B C28B 1.539(10)
C28B C29B 1.507(10)
C28B C30B 1.541(10)
C31B C32B 1.514(11)
C31B C33B 1.518(12)
Sc1C N2C 2.240(6)
Sc1C N3C 2.330(6)
Sc1C N1C 2.348(6)
Sc1C Cl1C 2.361(3)
Sc1C Cl3C 2.380(3)
Sc1C Cl2C 2.440(3)
N1C C2C 1.291(9)
N1C C10C 1.459(9)
N2C C3C 1.355(9)
N2C C7C 1.362(9)
N3C C8C 1.312(9)
N3C C22C 1.452(9)
C1C C2C 1.494(10)
C2C C3C 1.490(11)
C3C C4C 1.384(10)
C4C C5C 1.378(11)
C5C C6C 1.371(11)
C6C C7C 1.387(10)
C7C C8C 1.459(10)
C8C C9C 1.473(10)
C10C C11C 1.406(11)
C10C C15C 1.406(11)
C11C C12C 1.381(11)
C11C C19C 1.530(11)
C12C C13C 1.374(11)
C13C C14C 1.386(12)
C14C C15C 1.395(11)
C15C C16C 1.515(12)
C16C C17C 1.534(11)
C16C C18C 1.537(11)
C19C C20C 1.508(11)
C19C C21C 1.527(11)
C22C C23C 1.407(11)
C22C C27C 1.412(11)
C23C C24C 1.403(11)
C23C C31C 1.497(11)
C24C C25C 1.378(11)
C25C C26C 1.367(11)
C26C C27C 1.371(11)
C27C C28C 1.532(11)
C28C C30C 1.514(11)
C28C C29C 1.534(10)
C31C C32C 1.485(10)
C31C C33C 1.562(11)
Cl1S C1S 1.683(12)
Cl2S C1S 1.663(14)
Cl2S C1S 1.536(14)
Cl3S C2S 1.732(12)
Cl4S C2S 1.633(12)
Cl5S C3S 1.742(11)
Cl6S C3S 1.722(11)
Cl7S C4S 1.716(9)
Cl8S C4S 1.754(10)
